data_7215842
loop_
_publ_author_name
'Beeching, Lianna J.'
'Hawes, Chris S.'
'Turner, David R.'
'Batten, Stuart R.'

_publ_section_title
;
 The influence of anion, ligand geometry and stoichiometry on the
 structure and dimensionality of a series of
 AgI-bis(cyanobenzyl)piperazine coordination polymers
;
_journal_issue 28
_journal_name_full CrystEngComm
_journal_page_first 6459
_journal_paper_doi 10.1039/c4ce00816b
_journal_volume 16
_journal_year 2014
_chemical_formula_moiety 'C20 H20 N4'
_chemical_formula_sum 'C20 H20 N4'
_chemical_formula_weight 316.40
_chemical_name_systematic
;
 ? 
;
_space_group_crystal_system triclinic
_space_group_IT_number 2
_space_group_name_Hall '-P 1'
_space_group_name_H-M_alt 'P -1'
_symmetry_space_group_name_Hall '-P 1'
_symmetry_space_group_name_H-M 'P -1'
_atom_sites_solution_hydrogens geom
_atom_sites_solution_primary direct
_atom_sites_solution_secondary difmap
_audit_creation_date 2013-09-30
_audit_creation_method
;
Olex2 1.2
(compiled 2013.09.17 svn.r2790 for OlexSys, GUI svn.r4601)
;
_cell_angle_alpha 78.816(5)
_cell_angle_beta 74.898(5)
_cell_angle_gamma 79.084(6)
_cell_formula_units_Z 1
_cell_length_a 6.1328(5)
_cell_length_b 7.1872(6)
_cell_length_c 10.0545(9)
_cell_measurement_reflns_used 1036
_cell_measurement_temperature 123(2)
_cell_measurement_theta_max 29.105
_cell_measurement_theta_min 2.921
_cell_volume 415.21(6)
_computing_molecular_graphics
;
O. V. Dolomanov, L. J. Bourhis, R. J. Gildea, J. A. K. Howard and H. Puschmann,
OLEX2: a complete structure solution, refinement and analysis program.
J. Appl. Cryst. (2009). 42, 339-341.
;
_computing_publication_material
;
O. V. Dolomanov, L. J. Bourhis, R. J. Gildea, J. A. K. Howard and H. Puschmann,
OLEX2: a complete structure solution, refinement and analysis program.
J. Appl. Cryst. (2009). 42, 339-341.
;
_computing_structure_refinement
;
SHELX, G.M. Sheldrick, Acta Cryst.
(2008). A64, 112-122
;
_computing_structure_solution 'SHELXS-97 (Sheldrick, 2008)'
_diffrn_ambient_temperature 123(2)
_diffrn_measured_fraction_theta_full 0.993
_diffrn_measured_fraction_theta_max 0.988
_diffrn_measurement_device_type 'Bruker APEX-II CCD'
_diffrn_measurement_method '\f and \w scans'
_diffrn_radiation_monochromator graphite
_diffrn_radiation_type MoK\a
_diffrn_radiation_wavelength 0.71073
_diffrn_reflns_av_R_equivalents 0.0261
_diffrn_reflns_av_unetI/netI 0.0521
_diffrn_reflns_limit_h_max 8
_diffrn_reflns_limit_h_min -7
_diffrn_reflns_limit_k_max 9
_diffrn_reflns_limit_k_min -9
_diffrn_reflns_limit_l_max 13
_diffrn_reflns_limit_l_min -13
_diffrn_reflns_number 4445
_diffrn_reflns_theta_full 26.00
_diffrn_reflns_theta_max 28.00
_diffrn_reflns_theta_min 3.87
_diffrn_source 'fine-focus sealed tube'
_diffrn_standards_number 0
_exptl_absorpt_coefficient_mu 0.077
_exptl_absorpt_correction_T_max 0.7460
_exptl_absorpt_correction_T_min 0.6789
_exptl_absorpt_correction_type multi-scan
_exptl_absorpt_process_details
;
SADABS-2008/1 (Bruker,2008) was used for absorption correction.
wR2(int) was 0.0603 before and 0.0409 after correction.
The Ratio of minimum to maximum transmission is 0.9101.
The \l/2 correction factor is 0.0015.
;
_exptl_crystal_colour colourless
_exptl_crystal_colour_primary colourless
_exptl_crystal_density_diffrn 1.265
_exptl_crystal_density_method 'not measured'
_exptl_crystal_description block
_exptl_crystal_F_000 168
_exptl_crystal_size_max 0.42
_exptl_crystal_size_mid 0.34
_exptl_crystal_size_min 0.15
_refine_diff_density_max 0.208
_refine_diff_density_min -0.224
_refine_diff_density_rms 0.048
_refine_ls_extinction_method none
_refine_ls_goodness_of_fit_ref 1.070
_refine_ls_hydrogen_treatment constr
_refine_ls_matrix_type full
_refine_ls_number_parameters 109
_refine_ls_number_reflns 1982
_refine_ls_number_restraints 0
_refine_ls_restrained_S_all 1.070
_refine_ls_R_factor_all 0.0741
_refine_ls_R_factor_gt 0.0500
_refine_ls_shift/su_max 0.000
_refine_ls_shift/su_mean 0.000
_refine_ls_structure_factor_coef Fsqd
_refine_ls_weighting_details 'calc w=1/[\s^2^(Fo^2^)+(0.0474P)^2^+0.0321P] where P=(Fo^2^+2Fc^2^)/3'
_refine_ls_weighting_scheme calc
_refine_ls_wR_factor_gt 0.1049
_refine_ls_wR_factor_ref 0.1158
_reflns_number_gt 1406
_reflns_number_total 1982
_reflns_threshold_expression >2sigma(I)
_cod_data_source_file c4ce00816b2.cif
_cod_data_source_block L2
_cod_depositor_comments 'Adding full bibliography for 7215836--7215842.cif.'
_cod_database_code 7215842
_olex2_refinement_description
;
1. Fixed Uiso
 At 1.2 times of:
  All C(H) groups, All C(H,H) groups
2.a Secondary CH2 refined with riding coordinates:
 C9(H9A,H9B), C12(H12A,H12B), C11(H11A,H11B)
2.b Aromatic/amide H refined with riding coordinates:
 C8(H8), C5(H5), C4(H4), C6(H6)
;

loop_
_space_group_symop_id
_space_group_symop_operation_xyz
1 'x, y, z'
2 '-x, -y, -z'

loop_
_atom_site_label
_atom_site_type_symbol
_atom_site_fract_x
_atom_site_fract_y
_atom_site_fract_z
_atom_site_U_iso_or_equiv
_atom_site_adp_type
_atom_site_occupancy
_atom_site_symmetry_multiplicity
_atom_site_calc_flag
_atom_site_refinement_flags
C8 C 0.2030(3) 0.6931(2) 0.91519(14) 0.0202(3) Uani 1 1 d .
H8 H 0.3620 0.6500 0.9046 0.024 Uiso 1 1 calc R
C9 C 0.2615(3) 0.7008(2) 0.65963(14) 0.0220(3) Uani 1 1 d .
H9A H 0.3599 0.5749 0.6673 0.026 Uiso 1 1 calc R
H9B H 0.1674 0.7015 0.5930 0.026 Uiso 1 1 calc R
C7 C 0.1084(3) 0.7282(2) 0.79964(14) 0.0198(3) Uani 1 1 d .
C5 C -0.2608(3) 0.8160(2) 0.94940(15) 0.0234(3) Uani 1 1 d .
H5 H -0.4201 0.8576 0.9601 0.028 Uiso 1 1 calc R
C12 C 0.2690(2) 1.0360(2) 0.56765(14) 0.0216(3) Uani 1 1 d .
H12A H 0.1478 1.0700 0.6495 0.026 Uiso 1 1 calc R
H12B H 0.1944 1.0231 0.4943 0.026 Uiso 1 1 calc R
C11 C 0.5848(2) 0.8058(2) 0.48562(14) 0.0219(3) Uani 1 1 d .
H11A H 0.5153 0.7886 0.4112 0.026 Uiso 1 1 calc R
H11B H 0.6809 0.6839 0.5117 0.026 Uiso 1 1 calc R
C3 C 0.0674(3) 0.72043(19) 1.04555(14) 0.0199(3) Uani 1 1 d .
C2 C 0.1704(3) 0.6807(2) 1.16413(15) 0.0245(4) Uani 1 1 d .
C4 C -0.1660(3) 0.7834(2) 1.06405(15) 0.0225(3) Uani 1 1 d .
H4 H -0.2582 0.8035 1.1534 0.027 Uiso 1 1 calc R
C6 C -0.1249(3) 0.7883(2) 0.81899(14) 0.0216(3) Uani 1 1 d .
H6 H -0.1929 0.8109 0.7414 0.026 Uiso 1 1 calc R
N10 N 0.4050(2) 0.85350(16) 0.60702(11) 0.0189(3) Uani 1 1 d .
N1 N 0.2545(2) 0.6485(2) 1.25669(14) 0.0362(4) Uani 1 1 d .

loop_
_atom_site_aniso_label
_atom_site_aniso_U_11
_atom_site_aniso_U_22
_atom_site_aniso_U_33
_atom_site_aniso_U_23
_atom_site_aniso_U_13
_atom_site_aniso_U_12
C8 0.0159(7) 0.0201(7) 0.0250(8) -0.0022(6) -0.0047(6) -0.0052(6)
C9 0.0243(8) 0.0214(7) 0.0212(7) -0.0024(6) -0.0053(6) -0.0063(6)
C7 0.0225(8) 0.0171(7) 0.0205(7) -0.0006(6) -0.0039(6) -0.0085(6)
C5 0.0170(8) 0.0222(8) 0.0309(8) -0.0019(6) -0.0057(6) -0.0046(6)
C12 0.0176(8) 0.0256(8) 0.0201(7) -0.0028(6) -0.0024(6) -0.0029(6)
C11 0.0221(8) 0.0212(8) 0.0199(7) -0.0040(6) -0.0018(6) -0.0010(6)
C3 0.0226(8) 0.0170(7) 0.0211(7) 0.0005(6) -0.0069(6) -0.0065(6)
C2 0.0252(9) 0.0244(8) 0.0239(8) -0.0039(6) -0.0049(7) -0.0044(7)
C4 0.0222(8) 0.0220(8) 0.0223(7) -0.0032(6) -0.0013(6) -0.0061(6)
C6 0.0234(8) 0.0200(7) 0.0231(8) 0.0011(6) -0.0091(6) -0.0067(6)
N10 0.0172(6) 0.0206(6) 0.0179(6) -0.0020(5) -0.0023(5) -0.0035(5)
N1 0.0392(9) 0.0407(9) 0.0314(8) -0.0062(6) -0.0163(7) -0.0002(7)

loop_
_atom_type_symbol
_atom_type_description
_atom_type_scat_dispersion_real
_atom_type_scat_dispersion_imag
_atom_type_scat_source
C C 0.0033 0.0016 'International Tables Vol C Tables 4.2.6.8 and 6.1.1.4'
H H 0.0000 0.0000 'International Tables Vol C Tables 4.2.6.8 and 6.1.1.4'
N N 0.0061 0.0033 'International Tables Vol C Tables 4.2.6.8 and 6.1.1.4'

loop_
_geom_angle_atom_site_label_1
_geom_angle_atom_site_label_2
_geom_angle_atom_site_label_3
_geom_angle
_geom_angle_site_symmetry_1
_geom_angle_site_symmetry_3
C7 C8 H8 119.7 . .
C3 C8 H8 119.7 . .
C3 C8 C7 120.55(14) . .
H9A C9 H9B 108.0 . .
C7 C9 H9A 109.5 . .
C7 C9 H9B 109.5 . .
N10 C9 H9A 109.5 . .
N10 C9 H9B 109.5 . .
N10 C9 C7 110.90(11) . .
C8 C7 C9 119.02(14) . .
C6 C7 C8 118.27(13) . .
C6 C7 C9 122.71(12) . .
C4 C5 H5 119.8 . .
C4 C5 C6 120.48(14) . .
C6 C5 H5 119.8 . .
H12A C12 H12B 108.0 . .
C11 C12 H12A 109.4 2_676 .
C11 C12 H12B 109.4 2_676 .
N10 C12 H12A 109.4 . .
N10 C12 H12B 109.4 . .
N10 C12 C11 111.26(12) . 2_676
C12 C11 H11A 109.6 2_676 .
C12 C11 H11B 109.6 2_676 .
H11A C11 H11B 108.2 . .
N10 C11 C12 110.11(11) . 2_676
N10 C11 H11A 109.6 . .
N10 C11 H11B 109.6 . .
C8 C3 C2 119.29(14) . .
C8 C3 C4 120.95(12) . .
C4 C3 C2 119.75(13) . .
N1 C2 C3 179.06(18) . .
C5 C4 C3 118.51(14) . .
C5 C4 H4 120.7 . .
C3 C4 H4 120.7 . .
C7 C6 H6 119.4 . .
C5 C6 C7 121.22(13) . .
C5 C6 H6 119.4 . .
C12 N10 C9 110.94(11) . .
C12 N10 C11 108.88(10) . .
C11 N10 C9 110.60(11) . .

loop_
_geom_bond_atom_site_label_1
_geom_bond_atom_site_label_2
_geom_bond_distance
_geom_bond_site_symmetry_2
C8 H8 0.9500 .
C8 C7 1.3901(19) .
C8 C3 1.3850(19) .
C9 H9A 0.9900 .
C9 H9B 0.9900 .
C9 C7 1.500(2) .
C9 N10 1.4683(17) .
C7 C6 1.388(2) .
C5 H5 0.9500 .
C5 C4 1.3836(19) .
C5 C6 1.386(2) .
C12 H12A 0.9900 .
C12 H12B 0.9900 .
C12 C11 1.5106(19) 2_676
C12 N10 1.4591(18) .
C11 C12 1.5106(19) 2_676
C11 H11A 0.9900 .
C11 H11B 0.9900 .
C11 N10 1.4635(17) .
C3 C2 1.4468(19) .
C3 C4 1.392(2) .
C2 N1 1.1434(18) .
C4 H4 0.9500 .
C6 H6 0.9500 .

loop_
_geom_torsion_atom_site_label_1
_geom_torsion_atom_site_label_2
_geom_torsion_atom_site_label_3
_geom_torsion_atom_site_label_4
_geom_torsion
_geom_torsion_site_symmetry_1
C8 C7 C6 C5 1.0(2) .
C8 C3 C2 N1 -3(10) .
C8 C3 C4 C5 0.8(2) .
C9 C7 C6 C5 -178.65(13) .
C7 C8 C3 C2 179.34(12) .
C7 C8 C3 C4 0.0(2) .
C7 C9 N10 C12 -70.67(14) .
C7 C9 N10 C11 168.41(11) .
C12 C11 N10 C9 179.92(11) 2_676
C12 C11 N10 C12 57.78(15) 2_676
C11 C12 N10 C9 179.59(11) 2_676
C11 C12 N10 C11 -58.47(15) 2_676
C3 C8 C7 C9 178.76(12) .
C3 C8 C7 C6 -0.9(2) .
C2 C3 C4 C5 -178.52(13) .
C4 C5 C6 C7 -0.2(2) .
C4 C3 C2 N1 176(100) .
C6 C5 C4 C3 -0.7(2) .
N10 C9 C7 C8 -72.17(16) .
N10 C9 C7 C6 107.51(15) .
